data_4333873
loop_
_publ_author_name
'Matthew J. Polinski'
'Evgeny V. Alekseev'
'Victoria R. Darling'
'Justin N. Cross'
'Wulf Depmeier'
'Thomas E. Albrecht-Schmitt'

_publ_section_title
;
 A New Family of Lanthanide Borate Halides with Unusual Coordination and a
 New Neodymium-Containing Cationic Framework
;
_journal_name_full 'Inorganic Chemistry'
_journal_page_first 1965
_journal_page_last 1975
_journal_paper_doi 10.1021/ic302309z
_journal_volume 52
_journal_year 2013
_chemical_formula_moiety Sm4[B18O25(OH)13Br3]
_chemical_formula_sum 'B18 Br3 O38 Sm4'
_chemical_formula_weight 1643.71
_chemical_name_common 'Samarium(III) Borate Bromide'
_chemical_name_systematic
; 
 ? 
;
_space_group_IT_number 13
_symmetry_cell_setting monoclinic
_symmetry_space_group_name_Hall '-P 2yc'
_symmetry_space_group_name_H-M 'P 1 2/c 1'
_atom_sites_solution_hydrogens none
_atom_sites_solution_primary direct
_atom_sites_solution_secondary difmap
_audit_creation_method SHELXL-97
_cell_angle_alpha 90.00
_cell_angle_beta 97.585(7)
_cell_angle_gamma 90.00
_cell_formula_units_Z 2
_cell_length_a 10.508(7)
_cell_length_b 6.427(4)
_cell_length_c 23.408(14)
_cell_measurement_reflns_used 3652
_cell_measurement_temperature 100(2)
_cell_measurement_theta_max 27.72
_cell_measurement_theta_min 1.76
_cell_volume 1567.0(17)
_computing_cell_refinement 'Smart Saint'
_computing_data_collection Smart
_computing_data_reduction SAINT
_computing_molecular_graphics 'SHELXP-91 (Sheldrick, 1997)'
_computing_publication_material 'SHELXCIF-97 (Sheldrick, 2000)'
_computing_structure_refinement 'SHELXL-97 (Sheldrick, 2008)'
_computing_structure_solution 'SHELXS-97 (Sheldrick, 2008)'
_diffrn_ambient_temperature 100(2)
_diffrn_detector_area_resol_mean 0
_diffrn_measured_fraction_theta_full 0.991
_diffrn_measured_fraction_theta_max 0.991
_diffrn_measurement_device_type 'BRUKER apex II'
_diffrn_measurement_method '0.5 wide w/ exposures'
_diffrn_radiation_monochromator 'Quazar Optics'
_diffrn_radiation_source 'Imus microfocused'
_diffrn_radiation_type MoK\a
_diffrn_radiation_wavelength 0.71073
_diffrn_reflns_av_R_equivalents 0.0575
_diffrn_reflns_av_sigmaI/netI 0.0484
_diffrn_reflns_limit_h_max 13
_diffrn_reflns_limit_h_min -13
_diffrn_reflns_limit_k_max 8
_diffrn_reflns_limit_k_min -8
_diffrn_reflns_limit_l_max 29
_diffrn_reflns_limit_l_min -30
_diffrn_reflns_number 17201
_diffrn_reflns_theta_full 27.72
_diffrn_reflns_theta_max 27.72
_diffrn_reflns_theta_min 1.76
_exptl_absorpt_coefficient_mu 11.354
_exptl_absorpt_correction_T_max 0.945
_exptl_absorpt_correction_T_min 0.873
_exptl_absorpt_correction_type numerical
_exptl_absorpt_process_details SHELTXPREP
_exptl_crystal_colour Colorless
_exptl_crystal_density_diffrn 3.484
_exptl_crystal_description Needle
_exptl_crystal_F_000 1494
_exptl_crystal_size_max 0.100
_exptl_crystal_size_mid 0.010
_exptl_crystal_size_min 0.005
_refine_diff_density_max 1.094
_refine_diff_density_min -1.048
_refine_diff_density_rms 0.233
_refine_ls_extinction_method none
_refine_ls_goodness_of_fit_ref 1.029
_refine_ls_hydrogen_treatment none
_refine_ls_matrix_type full
_refine_ls_number_parameters 280
_refine_ls_number_reflns 3652
_refine_ls_number_restraints 30
_refine_ls_restrained_S_all 1.027
_refine_ls_R_factor_all 0.0503
_refine_ls_R_factor_gt 0.0319
_refine_ls_shift/su_max 0.001
_refine_ls_shift/su_mean 0.000
_refine_ls_structure_factor_coef Fsqd
_refine_ls_weighting_details 'calc w=1/[\s^2^(Fo^2^)+(0.0265P)^2^+5.2265P] where P=(Fo^2^+2Fc^2^)/3'
_refine_ls_weighting_scheme calc
_refine_ls_wR_factor_gt 0.0630
_refine_ls_wR_factor_ref 0.0684
_reflns_number_gt 2861
_reflns_number_total 3652
_reflns_threshold_expression >2sigma(I)
_cod_data_source_file ic302309z_si_002_05.cif
_cod_data_source_block SmBOBr
_cod_original_cell_volume 1566.9(17)
_cod_database_code 4333873

loop_
_symmetry_equiv_pos_as_xyz
'x, y, z'
'-x, y, -z+1/2'
'-x, -y, -z'
'x, -y, z-1/2'

loop_
_atom_site_label
_atom_site_type_symbol
_atom_site_fract_x
_atom_site_fract_y
_atom_site_fract_z
_atom_site_U_iso_or_equiv
_atom_site_adp_type
_atom_site_occupancy
_atom_site_symmetry_multiplicity
_atom_site_calc_flag
_atom_site_refinement_flags
Sm1 Sm 1.42877(3) 1.10881(5) 0.346055(14) 0.00838(9) Uani 1 1 d .
Sm2 Sm 0.92922(3) 0.58847(5) 0.364734(14) 0.00905(9) Uani 1 1 d .
Br1 Br 1.61550(7) 1.06317(11) 0.45019(3) 0.01844(16) Uani 1 1 d .
Br2 Br 1.0000 0.63035(16) 0.2500 0.0260(3) Uani 1 2 d S
B9 B 1.2824(7) 1.2988(11) 0.2121(3) 0.0080(14) Uani 1 1 d U
B8 B 1.1006(7) 1.1050(10) 0.3911(3) 0.0069(13) Uani 1 1 d .
B7 B 1.5926(7) 1.5936(11) 0.3307(3) 0.0082(14) Uani 1 1 d U
B6 B 0.8834(7) 1.0509(11) 0.3326(3) 0.0075(14) Uani 1 1 d U
B5 B 1.2501(7) 0.8048(11) 0.3895(3) 0.0089(14) Uani 1 1 d .
B4 B 1.3344(7) 0.9292(11) 0.2044(3) 0.0080(14) Uani 1 1 d .
B3 B 1.4271(7) 1.5535(11) 0.3991(3) 0.0090(14) Uani 1 1 d .
B2 B 1.2014(7) 1.4413(11) 0.4146(3) 0.0095(14) Uani 1 1 d U
B1 B 0.8801(7) 0.7670(11) 0.5090(3) 0.0113(15) Uani 1 1 d .
O1 O 1.3322(4) 1.3965(6) 0.40206(18) 0.0087(9) Uani 1 1 d .
O2 O 0.7969(4) 0.8914(6) 0.32465(19) 0.0099(9) Uani 1 1 d .
O3 O 1.1616(4) 0.6598(6) 0.40275(19) 0.0099(9) Uani 1 1 d U
O4 O 1.2233(4) 1.0094(6) 0.37991(19) 0.0101(9) Uani 1 1 d .
O7 O 0.9204(5) 0.7766(7) 0.45557(19) 0.0152(10) Uani 1 1 d .
O8 O 0.8513(4) 0.2503(6) 0.31699(18) 0.0099(9) Uani 1 1 d .
O9 O 1.5767(4) 0.8055(7) 0.32511(18) 0.0084(9) Uiso 1 1 d .
O10 O 1.6248(4) 1.1447(6) 0.30122(18) 0.0082(9) Uani 1 1 d .
O11 O 1.3722(4) 0.7566(6) 0.38191(19) 0.0100(9) Uani 1 1 d .
O12 O 1.2837(4) 1.3068(7) 0.27482(19) 0.0125(10) Uani 1 1 d .
O13 O 0.6973(4) 0.5069(6) 0.3108(2) 0.0126(10) Uani 1 1 d .
O14 O 1.5071(4) 1.4763(6) 0.35600(18) 0.0087(9) Uani 1 1 d .
O15 O 1.3397(4) 0.8814(7) 0.26587(18) 0.0114(9) Uani 1 1 d .
O16 O 0.9991(4) 0.9879(6) 0.35808(19) 0.0095(9) Uani 1 1 d .
O5 O 1.1026(4) 0.3246(6) 0.37764(19) 0.0102(9) Uani 1 1 d .
O6 O 0.8311(5) 0.3873(8) 0.4312(2) 0.0248(12) Uani 1 1 d .
O19 O 0.8128(4) 0.5999(6) 0.52410(18) 0.0107(9) Uani 1 1 d .
O18 O 0.9154(4) 0.9247(7) 0.54762(19) 0.0122(9) Uani 1 1 d .
O17 O 1.5119(4) 1.5843(7) 0.45471(19) 0.0156(10) Uani 1 1 d .

loop_
_atom_site_aniso_label
_atom_site_aniso_U_11
_atom_site_aniso_U_22
_atom_site_aniso_U_33
_atom_site_aniso_U_23
_atom_site_aniso_U_13
_atom_site_aniso_U_12
Sm1 0.00769(16) 0.00471(15) 0.01296(18) 0.00053(12) 0.00213(12) -0.00066(12)
Sm2 0.00925(17) 0.00564(16) 0.01224(18) 0.00027(13) 0.00130(12) 0.00008(13)
Br1 0.0195(4) 0.0137(3) 0.0212(4) 0.0014(3) -0.0010(3) -0.0039(3)
Br2 0.0414(7) 0.0211(5) 0.0188(5) 0.000 0.0170(5) 0.000
B9 0.009(2) 0.006(2) 0.009(2) 0.0008(16) 0.0015(17) -0.0014(16)
B8 0.006(3) 0.001(3) 0.013(4) 0.001(3) 0.000(3) 0.001(3)
B7 0.010(2) 0.006(2) 0.009(2) 0.0011(16) 0.0020(16) 0.0004(17)
B6 0.009(2) 0.007(2) 0.007(2) 0.0020(16) 0.0004(16) -0.0009(16)
B5 0.009(4) 0.010(3) 0.008(4) 0.001(3) 0.003(3) -0.001(3)
B4 0.007(3) 0.006(3) 0.011(4) 0.001(3) 0.001(3) -0.002(3)
B3 0.005(3) 0.006(3) 0.017(4) 0.002(3) 0.004(3) 0.003(3)
B2 0.010(2) 0.008(2) 0.010(2) 0.0013(16) 0.0016(17) -0.0010(17)
B1 0.007(3) 0.009(3) 0.019(4) 0.002(3) 0.005(3) 0.004(3)
O1 0.006(2) 0.005(2) 0.015(2) -0.0014(18) 0.0025(17) -0.0006(17)
O2 0.006(2) 0.003(2) 0.019(2) 0.0012(18) -0.0044(18) -0.0003(17)
O3 0.0101(16) 0.0058(16) 0.0140(17) -0.0003(13) 0.0022(14) -0.0004(13)
O4 0.011(2) 0.005(2) 0.015(2) -0.0004(18) 0.0034(19) 0.0003(17)
O7 0.025(3) 0.010(2) 0.012(2) -0.0046(18) 0.008(2) -0.005(2)
O8 0.007(2) 0.008(2) 0.015(2) 0.0028(18) 0.0002(18) -0.0016(17)
O10 0.007(2) 0.002(2) 0.016(2) 0.0024(17) 0.0056(18) 0.0002(16)
O11 0.006(2) 0.007(2) 0.017(2) 0.0018(18) 0.0029(18) -0.0006(17)
O12 0.013(2) 0.010(2) 0.013(2) -0.0015(18) -0.0030(19) 0.0041(18)
O13 0.009(2) 0.003(2) 0.027(3) -0.0037(19) 0.006(2) -0.0015(17)
O14 0.006(2) 0.006(2) 0.015(2) -0.0017(17) 0.0062(18) 0.0019(17)
O15 0.015(2) 0.009(2) 0.009(2) 0.0036(18) -0.0009(18) 0.0000(18)
O16 0.007(2) 0.003(2) 0.017(2) 0.0000(17) -0.0033(18) -0.0018(17)
O5 0.014(2) 0.002(2) 0.015(2) 0.0032(17) 0.0012(19) 0.0001(17)
O6 0.034(3) 0.019(3) 0.025(3) -0.003(2) 0.015(2) -0.013(2)
O19 0.017(2) 0.006(2) 0.011(2) -0.0016(18) 0.0066(18) -0.0061(19)
O18 0.013(2) 0.009(2) 0.015(2) -0.0012(18) 0.0034(19) -0.0024(18)
O17 0.018(2) 0.010(2) 0.017(2) 0.0002(19) -0.004(2) -0.004(2)

loop_
_atom_type_symbol
_atom_type_description
_atom_type_scat_dispersion_real
_atom_type_scat_dispersion_imag
_atom_type_scat_source
B B 0.0013 0.0007 'International Tables Vol C Tables 4.2.6.8 and 6.1.1.4'
O O 0.0106 0.0060 'International Tables Vol C Tables 4.2.6.8 and 6.1.1.4'
Br Br -0.2901 2.4595 'International Tables Vol C Tables 4.2.6.8 and 6.1.1.4'
Sm Sm -0.1638 3.4418 'International Tables Vol C Tables 4.2.6.8 and 6.1.1.4'

loop_
_geom_angle_atom_site_label_1
_geom_angle_atom_site_label_2
_geom_angle_atom_site_label_3
_geom_angle
_geom_angle_site_symmetry_1
_geom_angle_site_symmetry_3
O10 Sm1 O12 98.18(15) . .
O10 Sm1 O15 89.19(15) . .
O12 Sm1 O15 69.60(15) . .
O10 Sm1 O4 168.71(14) . .
O12 Sm1 O4 82.07(15) . .
O15 Sm1 O4 80.29(15) . .
O10 Sm1 O14 70.45(13) . .
O12 Sm1 O14 75.02(15) . .
O15 Sm1 O14 135.89(14) . .
O4 Sm1 O14 120.20(14) . .
O10 Sm1 O11 118.59(14) . .
O12 Sm1 O11 122.65(15) . .
O15 Sm1 O11 68.73(14) . .
O4 Sm1 O11 53.61(14) . .
O14 Sm1 O11 155.35(14) . .
O10 Sm1 O1 124.55(14) . .
O12 Sm1 O1 73.78(14) . .
O15 Sm1 O1 133.15(14) . .
O4 Sm1 O1 66.46(14) . .
O14 Sm1 O1 54.32(14) . .
O11 Sm1 O1 110.69(14) . .
O10 Sm1 O9 55.00(13) . .
O12 Sm1 O9 126.65(14) . .
O15 Sm1 O9 65.48(14) . .
O4 Sm1 O9 115.97(14) . .
O14 Sm1 O9 122.13(14) . .
O11 Sm1 O9 63.76(14) . .
O1 Sm1 O9 159.22(13) . .
O10 Sm1 Br1 81.78(11) . .
O12 Sm1 Br1 154.30(10) . .
O15 Sm1 Br1 135.93(10) . .
O4 Sm1 Br1 102.92(11) . .
O14 Sm1 Br1 80.88(10) . .
O11 Sm1 Br1 78.13(10) . .
O1 Sm1 Br1 85.03(10) . .
O9 Sm1 Br1 74.26(10) . .
O10 Sm1 B5 144.43(17) . .
O12 Sm1 B5 102.03(18) . .
O15 Sm1 B5 71.21(18) . .
O4 Sm1 B5 26.84(17) . .
O14 Sm1 B5 143.27(17) . .
O11 Sm1 B5 26.85(17) . .
O1 Sm1 B5 89.34(18) . .
O9 Sm1 B5 89.54(18) . .
Br1 Sm1 B5 91.91(14) . .
O10 Sm1 B4 27.20(15) . 2_855
O12 Sm1 B4 112.91(17) . 2_855
O15 Sm1 B4 74.54(17) . 2_855
O4 Sm1 B4 143.02(16) . 2_855
O14 Sm1 B4 96.65(16) . 2_855
O11 Sm1 B4 91.66(16) . 2_855
O1 Sm1 B4 148.76(16) . 2_855
O9 Sm1 B4 27.90(16) . 2_855
Br1 Sm1 B4 78.35(14) . 2_855
B5 Sm1 B4 117.23(19) . 2_855
O10 Sm1 B3 97.70(16) . .
O12 Sm1 B3 76.14(17) . .
O15 Sm1 B3 145.68(16) . .
O4 Sm1 B3 93.33(16) . .
O14 Sm1 B3 27.92(16) . .
O11 Sm1 B3 132.75(17) . .
O1 Sm1 B3 26.87(16) . .
O9 Sm1 B3 143.46(16) . .
Br1 Sm1 B3 78.40(14) . .
B5 Sm1 B3 115.36(19) . .
B4 Sm1 B3 122.53(19) 2_855 .
O6 Sm2 O7 68.28(16) . .
O6 Sm2 O5 85.58(17) . .
O7 Sm2 O5 110.01(15) . .
O6 Sm2 O2 113.80(17) . .
O7 Sm2 O2 81.90(15) . .
O5 Sm2 O2 160.31(14) . .
O6 Sm2 O3 110.65(17) . .
O7 Sm2 O3 75.59(15) . .
O5 Sm2 O3 54.61(14) . .
O2 Sm2 O3 117.01(14) . .
O6 Sm2 O8 71.15(16) . .
O7 Sm2 O8 139.25(14) . .
O5 Sm2 O8 69.86(14) . .
O2 Sm2 O8 111.80(14) . .
O3 Sm2 O8 123.54(13) . .
O6 Sm2 O13 75.59(17) . .
O7 Sm2 O13 111.89(15) . .
O5 Sm2 O13 122.60(14) . .
O2 Sm2 O13 62.85(13) . .
O3 Sm2 O13 172.01(14) . .
O8 Sm2 O13 52.76(13) . .
O6 Sm2 O16 135.18(15) . .
O7 Sm2 O16 67.74(14) . .
O5 Sm2 O16 117.37(14) . .
O2 Sm2 O16 51.40(13) . .
O3 Sm2 O16 65.62(13) . .
O8 Sm2 O16 150.72(14) . .
O13 Sm2 O16 113.85(13) . .
O6 Sm2 Br2 148.29(12) . .
O7 Sm2 Br2 143.22(11) . .
O5 Sm2 Br2 84.37(10) . .
O2 Sm2 Br2 77.16(11) . .
O3 Sm2 Br2 87.43(10) . .
O8 Sm2 Br2 77.16(10) . .
O13 Sm2 Br2 84.77(11) . .
O16 Sm2 Br2 75.57(10) . .
O6 Sm2 B6 128.30(19) . .
O7 Sm2 B6 73.43(17) . .
O5 Sm2 B6 140.97(17) . .
O2 Sm2 B6 25.67(16) . .
O3 Sm2 B6 91.34(16) . .
O8 Sm2 B6 133.50(16) . .
O13 Sm2 B6 88.30(16) . .
O16 Sm2 B6 25.73(16) . .
Br2 Sm2 B6 74.65(13) . .
O6 Sm2 B2 92.7(2) . 1_545
O7 Sm2 B2 87.85(18) . 1_545
O5 Sm2 B2 27.86(16) . 1_545
O2 Sm2 B2 145.13(16) . 1_545
O3 Sm2 B2 28.37(16) . 1_545
O8 Sm2 B2 97.66(17) . 1_545
O13 Sm2 B2 150.21(16) . 1_545
O16 Sm2 B2 93.90(16) . 1_545
Br2 Sm2 B2 92.32(14) . 1_545
B6 Sm2 B2 119.55(19) . 1_545
Sm2 Br2 Sm2 169.32(4) 2_755 .
O10 B9 O13 114.2(5) 2_855 2_765
O10 B9 O12 108.7(5) 2_855 .
O13 B9 O12 110.6(5) 2_765 .
O10 B9 O8 111.9(5) 2_855 2_765
O13 B9 O8 101.2(5) 2_765 2_765
O12 B9 O8 110.0(5) . 2_765
O16 B8 O5 115.0(5) . 1_565
O16 B8 O18 106.4(5) . 3_776
O5 B8 O18 110.2(5) 1_565 3_776
O16 B8 O4 106.7(5) . .
O5 B8 O4 109.1(5) 1_565 .
O18 B8 O4 109.4(5) 3_776 .
O14 B7 O13 121.8(6) . 1_665
O14 B7 O9 120.6(6) . 1_565
O13 B7 O9 117.6(6) 1_665 1_565
O16 B6 O8 125.4(6) . 1_565
O16 B6 O2 112.4(5) . .
O8 B6 O2 122.1(6) 1_565 .
O16 B6 Sm2 60.0(3) . .
O8 B6 Sm2 174.6(5) 1_565 .
O2 B6 Sm2 52.5(3) . .
O11 B5 O4 112.3(6) . .
O11 B5 O3 123.6(6) . .
O4 B5 O3 124.1(6) . .
O11 B5 Sm1 56.9(3) . .
O4 B5 Sm1 55.6(3) . .
O3 B5 Sm1 173.1(5) . .
O10 B4 O15 108.3(5) 2_855 .
O10 B4 O9 105.0(5) 2_855 2_855
O15 B4 O9 113.9(5) . 2_855
O10 B4 O2 112.5(5) 2_855 2_755
O15 B4 O2 109.3(5) . 2_755
O9 B4 O2 107.9(5) 2_855 2_755
O10 B4 Sm1 49.9(3) 2_855 2_855
O15 B4 Sm1 121.5(4) . 2_855
O9 B4 Sm1 55.4(3) 2_855 2_855
O2 B4 Sm1 129.1(4) 2_755 2_855
O1 B3 O11 113.0(5) . 1_565
O1 B3 O14 105.0(5) . .
O11 B3 O14 110.5(5) 1_565 .
O1 B3 O17 113.2(5) . .
O11 B3 O17 106.9(5) 1_565 .
O14 B3 O17 108.2(5) . .
O1 B3 Sm1 54.0(3) . .
O11 B3 Sm1 137.0(4) 1_565 .
O14 B3 Sm1 52.3(3) . .
O17 B3 Sm1 115.8(4) . .
O5 B2 O1 112.9(5) 1_565 .
O5 B2 O3 102.4(5) 1_565 1_565
O1 B2 O3 113.4(5) . 1_565
O5 B2 O19 108.9(5) 1_565 3_776
O1 B2 O19 111.9(5) . 3_776
O3 B2 O19 106.7(5) 1_565 3_776
O5 B2 Sm2 52.1(3) 1_565 1_565
O1 B2 Sm2 145.8(4) . 1_565
O3 B2 Sm2 54.2(3) 1_565 1_565
O19 B2 Sm2 102.3(4) 3_776 1_565
O19 B1 O7 120.4(6) . .
O19 B1 O18 121.1(6) . .
O7 B1 O18 118.4(6) . .
B3 O1 B2 123.3(5) . .
B3 O1 Sm1 99.2(3) . .
B2 O1 Sm1 133.6(4) . .
B6 O2 B4 120.3(5) . 2_755
B6 O2 Sm2 101.9(4) . .
B4 O2 Sm2 137.8(4) 2_755 .
B5 O3 B2 120.0(5) . 1_545
B5 O3 Sm2 133.8(4) . .
B2 O3 Sm2 97.4(3) 1_545 .
B5 O4 B8 122.6(5) . .
B5 O4 Sm1 97.6(4) . .
B8 O4 Sm1 139.8(4) . .
B1 O7 Sm2 144.7(4) . .
B6 O8 B9 119.8(5) 1_545 2_745
B6 O8 Sm2 129.4(4) 1_545 .
B9 O8 Sm2 104.4(3) 2_745 .
B7 O9 B4 120.3(5) 1_545 2_855
B7 O9 Sm1 142.9(4) 1_545 .
B4 O9 Sm1 96.7(3) 2_855 .
B9 O10 B4 114.5(5) 2_855 2_855
B9 O10 Sm1 141.7(4) 2_855 .
B4 O10 Sm1 102.9(3) 2_855 .
B5 O11 B3 120.9(5) . 1_545
B5 O11 Sm1 96.2(4) . .
B3 O11 Sm1 142.6(4) 1_545 .
B9 O12 Sm1 125.7(4) . .
B7 O13 B9 131.1(5) 1_445 2_745
B7 O13 Sm2 119.2(4) 1_445 .
B9 O13 Sm2 100.7(3) 2_745 .
B7 O14 B3 125.1(5) . .
B7 O14 Sm1 135.1(4) . .
B3 O14 Sm1 99.8(3) . .
B4 O15 Sm1 125.8(4) . .
B6 O16 B8 129.9(5) . .
B6 O16 Sm2 94.3(4) . .
B8 O16 Sm2 131.0(4) . .
B8 O5 B2 113.5(5) 1_545 1_545
B8 O5 Sm2 131.5(4) 1_545 .
B2 O5 Sm2 100.0(4) 1_545 .
B1 O19 B2 120.9(5) . 3_776
B1 O18 B8 119.1(5) . 3_776

loop_
_geom_bond_atom_site_label_1
_geom_bond_atom_site_label_2
_geom_bond_distance
_geom_bond_site_symmetry_2
Sm1 O10 2.443(4) .
Sm1 O12 2.460(4) .
Sm1 O15 2.464(4) .
Sm1 O4 2.480(5) .
Sm1 O14 2.502(4) .
Sm1 O11 2.513(4) .
Sm1 O1 2.553(4) .
Sm1 O9 2.581(4) .
Sm1 Br1 2.9350(15) .
Sm1 B5 2.980(7) .
Sm1 B4 3.114(7) 2_855
Sm1 B3 3.117(7) .
Sm2 O6 2.362(5) .
Sm2 O7 2.458(5) .
Sm2 O5 2.478(4) .
Sm2 O2 2.502(4) .
Sm2 O3 2.528(5) .
Sm2 O8 2.530(4) .
Sm2 O13 2.644(5) .
Sm2 O16 2.681(4) .
Sm2 Br2 2.8924(16) .
Sm2 B6 3.088(7) .
Sm2 B2 3.091(7) 1_545
Br2 Sm2 2.8923(16) 2_755
B9 O10 1.452(8) 2_855
B9 O13 1.467(8) 2_765
B9 O12 1.468(8) .
B9 O8 1.511(8) 2_765
B8 O16 1.443(8) .
B8 O5 1.447(8) 1_565
B8 O18 1.478(8) 3_776
B8 O4 1.483(8) .
B7 O14 1.366(8) .
B7 O13 1.369(8) 1_665
B7 O9 1.376(8) 1_565
B6 O16 1.344(8) .
B6 O8 1.363(8) 1_565
B6 O2 1.367(8) .
B5 O11 1.354(8) .
B5 O4 1.357(8) .
B5 O3 1.380(8) .
B4 O10 1.460(8) 2_855
B4 O15 1.465(8) .
B4 O9 1.467(8) 2_855
B4 O2 1.475(8) 2_755
B4 Sm1 3.114(7) 2_855
B3 O1 1.427(8) .
B3 O11 1.462(8) 1_565
B3 O14 1.481(8) .
B3 O17 1.490(8) .
B2 O5 1.467(8) 1_565
B2 O1 1.471(8) .
B2 O3 1.481(8) 1_565
B2 O19 1.486(8) 3_776
B2 Sm2 3.091(7) 1_565
B1 O19 1.357(8) .
B1 O7 1.375(9) .
B1 O18 1.376(9) .
O2 B4 1.475(8) 2_755
O3 B2 1.481(8) 1_545
O8 B6 1.363(8) 1_545
O8 B9 1.511(8) 2_745
O9 B7 1.376(8) 1_545
O9 B4 1.467(8) 2_855
O10 B9 1.452(8) 2_855
O10 B4 1.460(8) 2_855
O11 B3 1.462(8) 1_545
O13 B7 1.369(8) 1_445
O13 B9 1.467(8) 2_745
O5 B8 1.447(8) 1_545
O5 B2 1.467(8) 1_545
O19 B2 1.486(8) 3_776
O18 B8 1.478(8) 3_776
